data_7247018
loop_
_publ_author_name
'Brown, Matthew L.'
'Karpiuk, Thomas E.'
'Leznoff, Daniel B.'

_publ_section_title
;
 Emissive lanthanide dicyanoaurate coordination polymers with
 2,2&#x2032;-bipyridine dioxide antenna groups and their hydration states
;
_journal_issue 33
_journal_name_full CrystEngComm
_journal_page_first 4658
_journal_page_last 4668
_journal_paper_doi 10.1039/D3CE00583F
_journal_volume 25
_journal_year 2023
_chemical_formula_moiety '(C20 H16 Eu1 N4 O4), 3(C2 Au1 N2), 6(H2 O)'
_chemical_formula_sum 'C26 H28 Au3 Eu N10 O10'
_chemical_formula_weight 1383.44
_space_group_crystal_system monoclinic
_space_group_IT_number 15
_space_group_name_Hall '-C 2yc'
_space_group_name_H-M_alt 'C 1 2/c 1'
_atom_sites_solution_hydrogens mixed
_atom_sites_solution_primary dual
_audit_creation_date 2022-11-27
_audit_creation_method
;
Olex2 1.2
(compiled 2018.05.29 svn.r3508 for OlexSys, GUI svn.r5506)
;
_audit_update_record
;
2022-12-01 deposited with the CCDC.	2023-07-05 downloaded from the CCDC.
;
_cell_angle_alpha 90
_cell_angle_beta 91.576(9)
_cell_angle_gamma 90
_cell_formula_units_Z 4
_cell_length_a 7.8704(17)
_cell_length_b 19.268(5)
_cell_length_c 23.801(6)
_cell_measurement_reflns_used 7815
_cell_measurement_temperature 180(2)
_cell_measurement_theta_max 32.464
_cell_measurement_theta_min 2.280
_cell_volume 3608.0(15)
_computing_cell_refinement 'SAINT V8.40A (Bruker, 2016)'
_computing_data_reduction 'SAINT V8.40A (Bruker, 2016)'
_computing_molecular_graphics
;
Olex2 (Dolomanov et al., 2009) and ShelxLE (H\"ubschle et al., 2011)
;
_computing_publication_material 'Olex2 (Dolomanov et al., 2009)'
_computing_structure_refinement 'ShelXL (Sheldrick, 2015)'
_computing_structure_solution 'ShelXT (Sheldrick, 2015)'
_diffrn_ambient_temperature 180(2)
_diffrn_detector 'Bruker CMOS PHOTON II area detector'
_diffrn_detector_area_resol_mean 8.333
_diffrn_detector_type 'CCD area detector'
_diffrn_measured_fraction_theta_full 0.999
_diffrn_measured_fraction_theta_max 0.871
_diffrn_measurement_device 'three-circle diffractometer'
_diffrn_measurement_device_type 'Bruker APEX-II CCD'
_diffrn_measurement_method '\f and \w scans'
_diffrn_radiation_monochromator 'horizontally mounted graphite crystal (Triumph Monochromator, parallel)'
_diffrn_radiation_probe x-ray
_diffrn_radiation_type MoK\a
_diffrn_radiation_wavelength 0.71073
_diffrn_reflns_av_R_equivalents 0.0527
_diffrn_reflns_av_unetI/netI 0.0656
_diffrn_reflns_Laue_measured_fraction_full 0.999
_diffrn_reflns_Laue_measured_fraction_max 0.871
_diffrn_reflns_limit_h_max 11
_diffrn_reflns_limit_h_min -12
_diffrn_reflns_limit_k_max 31
_diffrn_reflns_limit_k_min -26
_diffrn_reflns_limit_l_max 38
_diffrn_reflns_limit_l_min -37
_diffrn_reflns_number 26231
_diffrn_reflns_point_group_measured_fraction_full 0.999
_diffrn_reflns_point_group_measured_fraction_max 0.871
_diffrn_reflns_theta_full 25.242
_diffrn_reflns_theta_max 35.124
_diffrn_reflns_theta_min 1.712
_diffrn_source 'sealed tube'
_diffrn_source_type 'Fine-focus sealed tube'
_diffrn_standards_number 0
_exptl_absorpt_coefficient_mu 13.940
_exptl_absorpt_correction_T_max 0.7469
_exptl_absorpt_correction_T_min 0.3503
_exptl_absorpt_correction_type multi-scan
_exptl_absorpt_process_details
;
	SADABS-2016/2 (Bruker,2016/2) was used for absorption correction. 
	wR2(int) was 0.1257 before and 0.0672 after correction. 
	The Ratio of minimum to maximum transmission is 0.4690.
;
_exptl_crystal_colour colourless
_exptl_crystal_colour_primary colourless
_exptl_crystal_density_diffrn 2.547
_exptl_crystal_description prism
_exptl_crystal_F_000 2536
_exptl_crystal_preparation 'Crystal taken straight from mother liquor,Luminescent'
_exptl_crystal_recrystallization_method 'Slow evaporation from water'
_exptl_crystal_size_max 0.41
_exptl_crystal_size_mid 0.16
_exptl_crystal_size_min 0.06
_refine_diff_density_max 1.182
_refine_diff_density_min -1.603
_refine_diff_density_rms 0.224
_refine_ls_extinction_method none
_refine_ls_goodness_of_fit_ref 1.020
_refine_ls_hydrogen_treatment mixed
_refine_ls_matrix_type full
_refine_ls_number_parameters 256
_refine_ls_number_reflns 6987
_refine_ls_number_restraints 15
_refine_ls_restrained_S_all 1.020
_refine_ls_R_factor_all 0.0721
_refine_ls_R_factor_gt 0.0347
_refine_ls_shift/su_max 0.000
_refine_ls_shift/su_mean 0.000
_refine_ls_structure_factor_coef Fsqd
_refine_ls_weighting_details 'w=1/[\s^2^(Fo^2^)+(0.0161P)^2^] where P=(Fo^2^+2Fc^2^)/3'
_refine_ls_weighting_scheme calc
_refine_ls_wR_factor_gt 0.0558
_refine_ls_wR_factor_ref 0.0628
_reflns_Friedel_coverage 0.000
_reflns_number_gt 4793
_reflns_number_total 6987
_reflns_threshold_expression 'I > 2\s(I)'
_cod_data_source_file d3ce00583f2.cif
_cod_data_source_block Eu6Waters
_cod_depositor_comments 'Adding full bibliography for 7247008--7247022.cif.'
_cod_original_cell_volume 3608.1(15)
_cod_database_code 7247018
_shelx_shelxl_version_number 2019/2
_shelx_space_group_comment
;
The symmetry employed for this shelxl refinement is uniquely defined
by the following loop, which should always be used as a source of
symmetry information in preference to the above space-group names.
They are only intended as comments.
;
_shelx_estimated_absorpt_t_max 0.488
_shelx_estimated_absorpt_t_min 0.069
_olex2_refinement_description
;
1. Fixed Uiso
 At 1.2 times of:
  All C(H) groups
 At 1.5 times of:
  All O(H,H) groups
2. Restrained distances
 O1-H1A = O1-H1B = O2_$1-H2A_$1 = O2_$1-H2B_$1 = O3_$1-H3A_$1 = O3_$1-H3B_$1
 0.9 with sigma of 0.02
 H1A-H1B
 1.424 with sigma of 0.04
 H2A-H2B
 1.409 with sigma of 0.04
 H3A-H3B
 1.423 with sigma of 0.04
3. Uiso/Uaniso restraints and constraints
Au2A \\sim Au2B: within 2A with sigma of 0.04 and sigma for terminal atoms of
0.08
4. Rigid body (RIGU) restrains
 Au2A, Au2B
 with sigma for 1-2 distances of 0.004 and sigma for 1-3 distances of 0.004
5. Others
 Sof(Au2B)=0.5*(1-FVAR(2))
 Sof(Au2A)=0.5*FVAR(2)
6.a Aromatic/amide H refined with riding coordinates:
 C10(H10), C11(H11), C12(H12), C13(H13), C16(H16), C17(H17), C18(H18), C19(H19)
;
_olex2_date_sample_completion 2021-05-07
_olex2_date_sample_data_collection 2021-05-07
_olex2_date_sample_submission 2021-05-07
_olex2_exptl_crystal_mounting_method 'Parabar oil on a Duel-Thickness MiTiGen Micromount'
_olex2_submission_original_sample_id MLB7-1Eu
_olex2_submission_special_instructions 'No special instructions were received'

loop_
_space_group_symop_operation_xyz
'x, y, z'
'-x, y, -z+1/2'
'x+1/2, y+1/2, z'
'-x+1/2, y+1/2, -z+1/2'
'-x, -y, -z'
'x, -y, z-1/2'
'-x+1/2, -y+1/2, -z'
'x+1/2, -y+1/2, z-1/2'

loop_
_atom_site_label
_atom_site_type_symbol
_atom_site_fract_x
_atom_site_fract_y
_atom_site_fract_z
_atom_site_U_iso_or_equiv
_atom_site_adp_type
_atom_site_occupancy
_atom_site_site_symmetry_order
_atom_site_calc_flag
_atom_site_refinement_flags_posn
_atom_site_refinement_flags_adp
_atom_site_refinement_flags_occupancy
_atom_site_disorder_assembly
_atom_site_disorder_group
Au1 Au 0.46505(2) -0.03189(2) 0.87035(2) 0.02813(5) Uani 1 1 d . . . . .
Au2A Au 0.500000 0.000000 1.000000 0.0318(5) Uani 0.843(18) 2 d S TU P A 1
Au2B Au 0.562(4) 0.0140(7) 0.9897(6) 0.044(4) Uani 0.078(9) 1 d . U . A 2
Eu1 Eu 0.500000 0.20994(2) 0.750000 0.01906(6) Uani 1 2 d S T P . .
O1 O 0.7764(3) 0.15354(16) 0.75586(12) 0.0277(6) Uani 1 1 d D . . . .
H1A H 0.844(5) 0.159(2) 0.7267(12) 0.042 Uiso 1 1 d DR . . . .
H1B H 0.845(5) 0.164(2) 0.7843(12) 0.042 Uiso 1 1 d DR . . . .
O2 O 0.4720(4) 0.67495(16) 0.66268(12) 0.0324(7) Uani 1 1 d D . . . .
H2A H 0.434(6) 0.6502(19) 0.6344(14) 0.049 Uiso 1 1 d DR . . . .
H2B H 0.475(6) 0.7184(11) 0.6519(18) 0.049 Uiso 1 1 d DR . . . .
O3 O 0.6506(5) 0.3970(2) 0.42666(17) 0.0692(13) Uani 1 1 d D . . . .
H3A H 0.739(5) 0.424(3) 0.437(3) 0.104 Uiso 1 1 d DR . . . .
H3B H 0.555(5) 0.418(3) 0.439(3) 0.104 Uiso 1 1 d DR . . . .
O10 O 0.3603(3) 0.26893(15) 0.67469(10) 0.0253(6) Uani 1 1 d . . . . .
O11 O 0.6957(3) 0.28474(14) 0.70679(11) 0.0248(6) Uani 1 1 d . . . . .
N1 N 0.4736(4) 0.12070(19) 0.82712(14) 0.0311(8) Uani 1 1 d . . . . .
C1 C 0.4660(5) 0.0660(2) 0.84544(17) 0.0275(9) Uani 1 1 d . . . . .
C2 C 0.4767(5) -0.1327(2) 0.88563(17) 0.0291(9) Uani 1 1 d . . . . .
C3 C 0.2717(8) -0.0382(3) 1.0150(2) 0.0510(14) Uani 1 1 d . . . . .
C10 C 0.3647(5) 0.2200(2) 0.58627(16) 0.0288(9) Uani 1 1 d . . . . .
H10 H 0.285544 0.185889 0.597681 0.035 Uiso 1 1 calc R . . . .
C11 C 0.4224(6) 0.2195(2) 0.53199(17) 0.0319(10) Uani 1 1 d . . . . .
H11 H 0.383749 0.184856 0.506254 0.038 Uiso 1 1 calc R . . . .
C12 C 0.5347(6) 0.2687(2) 0.51539(17) 0.0339(10) Uani 1 1 d . . . . .
H12 H 0.575464 0.268539 0.478195 0.041 Uiso 1 1 calc R . . . .
C13 C 0.5883(5) 0.3187(2) 0.55308(16) 0.0319(10) Uani 1 1 d . . . . .
H13 H 0.664018 0.353954 0.541527 0.038 Uiso 1 1 calc R . . . .
C14 C 0.5328(5) 0.3180(2) 0.60764(15) 0.0229(8) Uani 1 1 d . . . . .
C15 C 0.5839(5) 0.3720(2) 0.64875(16) 0.0243(8) Uani 1 1 d . . . . .
C16 C 0.5618(5) 0.4416(2) 0.63824(18) 0.0316(10) Uani 1 1 d . . . . .
H16 H 0.504628 0.456157 0.604606 0.038 Uiso 1 1 calc R . . . .
C17 C 0.6217(6) 0.4901(2) 0.6760(2) 0.0383(11) Uani 1 1 d . . . . .
H17 H 0.607544 0.538178 0.668597 0.046 Uiso 1 1 calc R . . . .
C18 C 0.7029(6) 0.4680(2) 0.7250(2) 0.0372(11) Uani 1 1 d . . . . .
H18 H 0.743435 0.501097 0.751796 0.045 Uiso 1 1 calc R . . . .
C19 C 0.7251(5) 0.3982(2) 0.73519(16) 0.0288(9) Uani 1 1 d . . . . .
H19 H 0.781522 0.383090 0.768793 0.035 Uiso 1 1 calc R . . . .
N2 N 0.4940(5) -0.1912(2) 0.89159(15) 0.0386(9) Uani 1 1 d . . . . .
N3 N 0.1432(7) -0.0607(3) 1.0240(2) 0.0710(15) Uani 1 1 d . . . . .
N10 N 0.4204(4) 0.26864(17) 0.62321(12) 0.0230(7) Uani 1 1 d . . . . .
N11 N 0.6663(4) 0.35129(17) 0.69712(13) 0.0230(7) Uani 1 1 d . . . . .

loop_
_atom_site_aniso_label
_atom_site_aniso_U_11
_atom_site_aniso_U_22
_atom_site_aniso_U_33
_atom_site_aniso_U_23
_atom_site_aniso_U_13
_atom_site_aniso_U_12
Au1 0.03581(10) 0.02324(9) 0.02526(9) 0.00365(7) -0.00070(6) 0.00047(7)
Au2A 0.0384(9) 0.0325(6) 0.0245(5) 0.0010(5) -0.0020(5) 0.0000(6)
Au2B 0.076(9) 0.030(3) 0.027(2) -0.0027(19) -0.008(4) 0.006(4)
Eu1 0.02256(13) 0.01748(13) 0.01707(12) 0.000 -0.00088(10) 0.000
O1 0.0233(15) 0.0324(17) 0.0273(15) -0.0009(13) -0.0026(11) 0.0039(12)
O2 0.0428(18) 0.0270(16) 0.0270(15) 0.0019(13) -0.0045(13) -0.0023(15)
O3 0.073(3) 0.084(3) 0.052(2) -0.023(2) 0.014(2) -0.032(3)
O10 0.0267(14) 0.0331(16) 0.0159(13) 0.0025(11) -0.0015(10) -0.0001(12)
O11 0.0276(14) 0.0216(15) 0.0250(14) 0.0082(12) -0.0023(11) -0.0012(11)
N1 0.0342(19) 0.029(2) 0.0295(19) 0.0051(16) -0.0034(15) -0.0006(16)
C1 0.029(2) 0.028(2) 0.025(2) 0.0034(18) -0.0002(16) -0.0005(18)
C2 0.036(2) 0.029(2) 0.0220(19) -0.0018(17) -0.0028(16) 0.0004(18)
C3 0.057(4) 0.050(4) 0.047(3) -0.001(3) -0.002(3) 0.005(3)
C10 0.033(2) 0.028(2) 0.025(2) 0.0017(17) -0.0052(17) -0.0065(18)
C11 0.039(2) 0.036(3) 0.0203(19) -0.0048(18) -0.0079(17) 0.001(2)
C12 0.042(3) 0.041(3) 0.0184(19) 0.0006(19) 0.0005(17) 0.004(2)
C13 0.036(2) 0.037(3) 0.022(2) 0.0061(19) -0.0024(17) -0.002(2)
C14 0.028(2) 0.022(2) 0.0183(17) 0.0036(16) -0.0026(15) 0.0016(16)
C15 0.028(2) 0.022(2) 0.0230(19) 0.0017(16) 0.0000(16) -0.0025(16)
C16 0.039(2) 0.025(2) 0.031(2) 0.0037(19) 0.0012(18) 0.0007(19)
C17 0.046(3) 0.018(2) 0.051(3) 0.002(2) 0.007(2) -0.004(2)
C18 0.043(3) 0.031(3) 0.038(3) -0.010(2) 0.007(2) -0.011(2)
C19 0.035(2) 0.031(2) 0.0210(19) -0.0012(17) 0.0021(16) -0.0092(19)
N2 0.053(2) 0.028(2) 0.034(2) 0.0000(17) -0.0065(18) -0.0016(18)
N3 0.064(4) 0.062(4) 0.088(4) -0.010(3) 0.015(3) -0.010(3)
N10 0.0287(17) 0.0236(18) 0.0165(15) 0.0030(13) -0.0038(13) -0.0005(14)
N11 0.0265(17) 0.0231(17) 0.0195(15) 0.0016(14) 0.0022(13) -0.0043(14)

loop_
_atom_type_symbol
_atom_type_description
_atom_type_scat_dispersion_real
_atom_type_scat_dispersion_imag
_atom_type_scat_source
C C 0.0033 0.0016 'International Tables Vol C Tables 4.2.6.8 and 6.1.1.4'
H H 0.0000 0.0000 'International Tables Vol C Tables 4.2.6.8 and 6.1.1.4'
Au Au -2.0133 8.8022 'International Tables Vol C Tables 4.2.6.8 and 6.1.1.4'
Eu Eu -0.1578 3.6682 'International Tables Vol C Tables 4.2.6.8 and 6.1.1.4'
N N 0.0061 0.0033 'International Tables Vol C Tables 4.2.6.8 and 6.1.1.4'
O O 0.0106 0.0060 'International Tables Vol C Tables 4.2.6.8 and 6.1.1.4'

loop_
_geom_angle_atom_site_label_1
_geom_angle_atom_site_label_2
_geom_angle_atom_site_label_3
_geom_angle
_geom_angle_site_symmetry_1
_geom_angle_site_symmetry_3
_geom_angle_publ_flag
Au2A Au1 Au2B 10.2(6) . 5_657 ?
C1 Au1 Au2A 96.13(12) . . ?
C1 Au1 Au2B 90.0(4) . . ?
C1 Au1 Au2B 101.6(3) . 5_657 ?
C1 Au1 C2 172.51(16) . . ?
C2 Au1 Au2A 90.52(11) . . ?
C2 Au1 Au2B 85.5(3) . 5_657 ?
C2 Au1 Au2B 96.0(3) . . ?
Au1 Au2A Au1 180.0 . 5_657 ?
C3 Au2A Au1 87.21(16) . 5_657 ?
C3 Au2A Au1 87.21(16) 5_657 . ?
C3 Au2A Au1 92.79(16) . . ?
C3 Au2A Au1 92.79(16) 5_657 5_657 ?
C3 Au2A C3 180.0 5_657 . ?
Au1 Au2B Au1 158.5(13) . 5_657 ?
Au2B Au2B Au1 93.4(12) 5_657 . ?
Au2B Au2B C3 10.9(8) 5_657 . ?
Au2B Au2B N3 162.7(9) 5_657 5_657 ?
C3 Au2B Au1 97.6(5) 5_657 5_657 ?
C3 Au2B Au1 103.5(12) 5_657 . ?
C3 Au2B Au1 74.2(7) . 5_657 ?
C3 Au2B Au1 84.4(7) . . ?
C3 Au2B C3 170.4(6) 5_657 . ?
C3 Au2B N3 3.2(4) 5_657 5_657 ?
N3 Au2B Au1 100.2(5) 5_657 5_657 ?
N3 Au2B Au1 101.0(9) 5_657 . ?
N3 Au2B C3 173.6(4) 5_657 . ?
O1 Eu1 O1 126.93(14) . 2_656 ?
O1 Eu1 N1 69.30(10) . 2_656 ?
O1 Eu1 N1 69.30(10) 2_656 . ?
O1 Eu1 N1 75.27(11) 2_656 2_656 ?
O1 Eu1 N1 75.27(11) . . ?
O10 Eu1 O1 130.83(9) . . ?
O10 Eu1 O1 130.83(9) 2_656 2_656 ?
O10 Eu1 O1 77.01(9) 2_656 . ?
O10 Eu1 O1 77.01(9) . 2_656 ?
O10 Eu1 O10 122.61(14) . 2_656 ?
O10 Eu1 N1 79.78(10) 2_656 . ?
O10 Eu1 N1 146.16(10) . . ?
O10 Eu1 N1 79.78(10) . 2_656 ?
O10 Eu1 N1 146.16(10) 2_656 2_656 ?
O11 Eu1 O1 147.08(9) . 2_656 ?
O11 Eu1 O1 72.85(9) . . ?
O11 Eu1 O1 72.85(10) 2_656 2_656 ?
O11 Eu1 O1 147.08(9) 2_656 . ?
O11 Eu1 O10 75.07(9) 2_656 . ?
O11 Eu1 O10 75.06(9) . 2_656 ?
O11 Eu1 O10 70.89(9) 2_656 2_656 ?
O11 Eu1 O10 70.89(9) . . ?
O11 Eu1 O11 104.91(13) . 2_656 ?
O11 Eu1 N1 91.79(11) 2_656 . ?
O11 Eu1 N1 142.92(10) 2_656 2_656 ?
O11 Eu1 N1 91.79(11) . 2_656 ?
O11 Eu1 N1 142.92(10) . . ?
N1 Eu1 N1 94.28(17) 2_656 . ?
Eu1 O1 H1A 117(3) . . ?
Eu1 O1 H1B 119(3) . . ?
H1A O1 H1B 102(3) . . ?
H2A O2 H2B 108(3) . . ?
H3A O3 H3B 107(4) . . ?
N10 O10 Eu1 121.8(2) . . ?
N11 O11 Eu1 123.6(2) . . ?
C1 N1 Eu1 155.6(3) . . ?
N1 C1 Au1 174.2(4) . . ?
N2 C2 Au1 174.5(4) . . ?
Au2B C3 Au2B 9.6(6) 5_657 . ?
N3 C3 Au2A 178.9(6) . . ?
N3 C3 Au2B 172.8(7) . 5_657 ?
N3 C3 Au2B 177.5(5) . . ?
C11 C10 H10 119.8 . . ?
N10 C10 H10 119.8 . . ?
N10 C10 C11 120.3(4) . . ?
C10 C11 H11 120.0 . . ?
C12 C11 C10 119.9(4) . . ?
C12 C11 H11 120.0 . . ?
C11 C12 H12 120.4 . . ?
C11 C12 C13 119.2(4) . . ?
C13 C12 H12 120.4 . . ?
C12 C13 H13 119.7 . . ?
C12 C13 C14 120.5(4) . . ?
C14 C13 H13 119.7 . . ?
C13 C14 C15 121.9(4) . . ?
N10 C14 C13 119.2(4) . . ?
N10 C14 C15 118.7(3) . . ?
C16 C15 C14 122.4(4) . . ?
N11 C15 C14 117.9(3) . . ?
N11 C15 C16 119.5(4) . . ?
C15 C16 H16 119.8 . . ?
C17 C16 C15 120.4(4) . . ?
C17 C16 H16 119.8 . . ?
C16 C17 H17 120.4 . . ?
C16 C17 C18 119.1(4) . . ?
C18 C17 H17 120.4 . . ?
C17 C18 H18 119.9 . . ?
C19 C18 C17 120.1(4) . . ?
C19 C18 H18 119.9 . . ?
C18 C19 H19 120.1 . . ?
N11 C19 C18 119.7(4) . . ?
N11 C19 H19 120.1 . . ?
C3 N3 Au2B 4.0(4) . 5_657 ?
O10 N10 C10 119.1(3) . . ?
O10 N10 C14 120.1(3) . . ?
C10 N10 C14 120.7(3) . . ?
O11 N11 C15 120.4(3) . . ?
O11 N11 C19 118.5(3) . . ?
C19 N11 C15 121.0(4) . . ?

loop_
_geom_bond_atom_site_label_1
_geom_bond_atom_site_label_2
_geom_bond_distance
_geom_bond_site_symmetry_2
_geom_bond_publ_flag
Au1 Au2A 3.1510(7) . ?
Au1 Au2B 3.054(7) . ?
Au1 Au2B 3.360(15) 5_657 ?
Au1 C1 1.977(4) . ?
Au1 C2 1.977(5) . ?
Au2A C3 1.983(7) . ?
Au2A C3 1.983(7) 5_657 ?
Au2B Au2B 1.23(8) 5_657 ?
Au2B C3 1.39(4) 5_657 ?
Au2B C3 2.59(4) . ?
Au2B N3 2.52(4) 5_657 ?
Eu1 O1 2.432(3) . ?
Eu1 O1 2.432(3) 2_656 ?
Eu1 O10 2.368(3) 2_656 ?
Eu1 O10 2.368(3) . ?
Eu1 O11 2.365(3) . ?
Eu1 O11 2.365(3) 2_656 ?
Eu1 N1 2.528(3) 2_656 ?
Eu1 N1 2.528(3) . ?
O1 H1A 0.890(18) . ?
O1 H1B 0.876(18) . ?
O2 H2A 0.871(18) . ?
O2 H2B 0.875(18) . ?
O3 H3A 0.897(19) . ?
O3 H3B 0.912(19) . ?
O10 N10 1.326(4) . ?
O11 N11 1.322(4) . ?
N1 C1 1.143(5) . ?
C2 N2 1.145(6) . ?
C3 N3 1.127(7) . ?
C10 H10 0.9500 . ?
C10 C11 1.381(5) . ?
C10 N10 1.351(5) . ?
C11 H11 0.9500 . ?
C11 C12 1.363(6) . ?
C12 H12 0.9500 . ?
C12 C13 1.374(6) . ?
C13 H13 0.9500 . ?
C13 C14 1.381(5) . ?
C14 C15 1.476(5) . ?
C14 N10 1.357(5) . ?
C15 C16 1.374(6) . ?
C15 N11 1.365(5) . ?
C16 H16 0.9500 . ?
C16 C17 1.372(6) . ?
C17 H17 0.9500 . ?
C17 C18 1.381(7) . ?
C18 H18 0.9500 . ?
C18 C19 1.376(6) . ?
C19 H19 0.9500 . ?
C19 N11 1.353(5) . ?
